data_7058243
loop_
_publ_author_name
'Massoud, Salah S.'
'Louka, Febee R.'
'Tusa, Ada F.'
'Bordelon, Nicole E.'
'Fischer, Roland C.'
'Mautner, Franz A.'
'Van\<co, J\'an'
'Ho\<sek, Jan'
'Dvo\<r\'ak, Zden\<ek'
'Tr\'avn\'i\<cek, Zden\<ek'

_publ_section_title
;
 Copper(ii) complexes based on tripodal pyridyl amine derivatives as
 efficient anticancer agents
;
_journal_issue 16
_journal_name_full 'New Journal of Chemistry'
_journal_page_first 6186
_journal_paper_doi 10.1039/C9NJ00061E
_journal_volume 43
_journal_year 2019
_chemical_formula_moiety 'C26 H22 Cl Cu N4, F6 P'
_chemical_formula_sum 'C26 H22 Cl Cu F6 N4 P'
_chemical_formula_weight 634.45
_chemical_name_common '[Cu(BQPA)Cl]PF6'
_space_group_crystal_system monoclinic
_space_group_IT_number 15
_space_group_name_Hall '-C 2yc'
_space_group_name_H-M_alt 'C 1 2/c 1'
_symmetry_space_group_name_Hall '-C 2yc'
_symmetry_space_group_name_H-M 'C 1 2/c 1'
_atom_sites_solution_hydrogens geom
_audit_creation_method SHELXL-2016/6
_audit_update_record
;
2018-12-14 deposited with the CCDC.    2019-03-18 downloaded from the CCDC.
;
_cell_angle_alpha 90
_cell_angle_beta 91.5180(10)
_cell_angle_gamma 90
_cell_formula_units_Z 8
_cell_length_a 33.4625(10)
_cell_length_b 9.7014(3)
_cell_length_c 15.7910(5)
_cell_measurement_reflns_used 9804
_cell_measurement_temperature 100(2)
_cell_measurement_theta_max 30.01
_cell_measurement_theta_min 2.44
_cell_volume 5124.5(3)
_computing_cell_refinement 'Bruker SAINT'
_computing_data_collection 'Bruker APEX2'
_computing_data_reduction 'Bruker SAINT'
_computing_molecular_graphics 'Bruker SHELXTL'
_computing_publication_material 'Bruker SHELXTL'
_computing_structure_refinement 'SHELXL-2016/6 (Sheldrick, 2016)'
_computing_structure_solution 'SHELXT 2014/4 (Sheldrick, 2014)'
_diffrn_ambient_temperature 100(2)
_diffrn_measured_fraction_theta_full 0.999
_diffrn_measured_fraction_theta_max 0.999
_diffrn_measurement_device_type 'Bruker APEX-II CCD'
_diffrn_measurement_method '\f and \w scans'
_diffrn_radiation_type MoK\a
_diffrn_radiation_wavelength 0.71073
_diffrn_reflns_av_R_equivalents 0.0351
_diffrn_reflns_av_unetI/netI 0.0119
_diffrn_reflns_Laue_measured_fraction_full 0.999
_diffrn_reflns_Laue_measured_fraction_max 0.999
_diffrn_reflns_limit_h_max 46
_diffrn_reflns_limit_h_min -46
_diffrn_reflns_limit_k_max 13
_diffrn_reflns_limit_k_min -13
_diffrn_reflns_limit_l_max 22
_diffrn_reflns_limit_l_min -22
_diffrn_reflns_number 137606
_diffrn_reflns_point_group_measured_fraction_full 0.999
_diffrn_reflns_point_group_measured_fraction_max 0.999
_diffrn_reflns_theta_full 25.242
_diffrn_reflns_theta_max 29.998
_diffrn_reflns_theta_min 2.186
_exptl_absorpt_coefficient_mu 1.088
_exptl_absorpt_correction_T_max 0.881
_exptl_absorpt_correction_T_min 0.758
_exptl_absorpt_correction_type multi-scan
_exptl_absorpt_process_details SADABS
_exptl_crystal_colour green
_exptl_crystal_density_diffrn 1.645
_exptl_crystal_description prism
_exptl_crystal_F_000 2568
_exptl_crystal_size_max 0.250
_exptl_crystal_size_mid 0.210
_exptl_crystal_size_min 0.140
_refine_diff_density_max 0.495
_refine_diff_density_min -0.336
_refine_diff_density_rms 0.056
_refine_ls_extinction_method none
_refine_ls_goodness_of_fit_ref 1.019
_refine_ls_hydrogen_treatment constr
_refine_ls_matrix_type full
_refine_ls_number_parameters 352
_refine_ls_number_reflns 7473
_refine_ls_number_restraints 0
_refine_ls_restrained_S_all 1.019
_refine_ls_R_factor_all 0.0242
_refine_ls_R_factor_gt 0.0228
_refine_ls_shift/su_max 0.003
_refine_ls_shift/su_mean 0.000
_refine_ls_structure_factor_coef Fsqd
_refine_ls_weighting_details 'w=1/[\s^2^(Fo^2^)+(0.0357P)^2^+5.6208P] where P=(Fo^2^+2Fc^2^)/3'
_refine_ls_weighting_scheme calc
_refine_ls_wR_factor_gt 0.0636
_refine_ls_wR_factor_ref 0.0644
_reflns_Friedel_coverage 0.000
_reflns_number_gt 7074
_reflns_number_total 7473
_reflns_threshold_expression 'I > 2\s(I)'
_cod_data_source_file c9nj00061e2.cif
_cod_data_source_block rf1286m_5pf6
_cod_depositor_comments 'Adding full bibliography for 7058242--7058248.cif.'
_cod_database_code 7058243
_shelx_shelxl_version_number 2016/6
_shelx_space_group_comment
;
The symmetry employed for this shelxl refinement is uniquely defined
by the following loop, which should always be used as a source of
symmetry information in preference to the above space-group names.
They are only intended as comments.
;
_shelx_estimated_absorpt_t_min 0.773
_shelx_estimated_absorpt_t_max 0.863

loop_
_space_group_symop_operation_xyz
'x, y, z'
'-x, y, -z+1/2'
'x+1/2, y+1/2, z'
'-x+1/2, y+1/2, -z+1/2'
'-x, -y, -z'
'x, -y, z-1/2'
'-x+1/2, -y+1/2, -z'
'x+1/2, -y+1/2, z-1/2'

loop_
_atom_site_label
_atom_site_type_symbol
_atom_site_fract_x
_atom_site_fract_y
_atom_site_fract_z
_atom_site_U_iso_or_equiv
_atom_site_adp_type
_atom_site_occupancy
_atom_site_site_symmetry_order
_atom_site_calc_flag
_atom_site_refinement_flags_posn
_atom_site_refinement_flags_adp
Cu1 Cu 0.61235(2) 0.64943(2) 0.66836(2) 0.01048(4) Uani 1 1 d . .
C1 C 0.67457(3) 0.45747(11) 0.62396(7) 0.01440(19) Uani 1 1 d . .
H1A H 0.658642 0.379115 0.601261 0.017 Uiso 1 1 calc R U
H1AB H 0.701864 0.423883 0.638178 0.017 Uiso 1 1 calc R U
N1 N 0.65585(3) 0.51285(9) 0.70104(5) 0.01149(16) Uani 1 1 d . .
F1 F 0.66922(2) 1.12097(8) 0.64649(4) 0.02007(14) Uani 1 1 d . .
P1 P 0.69978(2) 1.02574(3) 0.70072(2) 0.01154(6) Uani 1 1 d . .
Cl1 Cl 0.57227(2) 0.82277(3) 0.62965(2) 0.01584(6) Uani 1 1 d . .
F4 F 0.71698(2) 1.16049(7) 0.74818(5) 0.02289(15) Uani 1 1 d . .
C4 C 0.70509(4) 0.68466(13) 0.44067(7) 0.0197(2) Uani 1 1 d . .
H4 H 0.725448 0.693662 0.400238 0.024 Uiso 1 1 calc R U
N4 N 0.62488(3) 0.70753(9) 0.79516(6) 0.01140(16) Uani 1 1 d . .
F3 F 0.73253(2) 1.04509(8) 0.62867(5) 0.02357(15) Uani 1 1 d . .
C3 C 0.70683(3) 0.58006(12) 0.50103(7) 0.0173(2) Uani 1 1 d . .
H3 H 0.728500 0.516751 0.502690 0.021 Uiso 1 1 calc R U
N3 N 0.57585(3) 0.45598(9) 0.68117(6) 0.01331(16) Uani 1 1 d . .
F2 F 0.68280(2) 0.89204(8) 0.65331(5) 0.02648(16) Uani 1 1 d . .
C2 C 0.67640(3) 0.56981(11) 0.55873(7) 0.01316(18) Uani 1 1 d . .
N2 N 0.64547(3) 0.65888(9) 0.55940(6) 0.01254(16) Uani 1 1 d . .
F6 F 0.73054(2) 0.93183(8) 0.75459(5) 0.02502(16) Uani 1 1 d . .
C6 C 0.64401(3) 0.76004(11) 0.50118(7) 0.0158(2) Uani 1 1 d . .
H6 H 0.622317 0.823181 0.501470 0.019 Uiso 1 1 calc R U
F5 F 0.66700(2) 1.00876(8) 0.77220(4) 0.01978(14) Uani 1 1 d . .
C5 C 0.67301(4) 0.77567(12) 0.44068(7) 0.0193(2) Uani 1 1 d . .
H5 H 0.670963 0.847481 0.399891 0.023 Uiso 1 1 calc R U
C9 C 0.58675(4) 0.21663(12) 0.71757(8) 0.0196(2) Uani 1 1 d . .
H9 H 0.604175 0.148907 0.741485 0.024 Uiso 1 1 calc R U
C8 C 0.59860(3) 0.35623(11) 0.71369(7) 0.01416(19) Uani 1 1 d . .
C7 C 0.63860(3) 0.39931(11) 0.75116(7) 0.01418(19) Uani 1 1 d . .
H7A H 0.635328 0.430060 0.810355 0.017 Uiso 1 1 calc R U
H7AB H 0.657065 0.319551 0.751797 0.017 Uiso 1 1 calc R U
C10 C 0.54978(4) 0.18106(12) 0.68624(9) 0.0228(2) Uani 1 1 d . .
H10 H 0.541388 0.087537 0.687195 0.027 Uiso 1 1 calc R U
C12 C 0.48511(4) 0.25374(14) 0.61926(9) 0.0253(3) Uani 1 1 d . .
H12 H 0.475835 0.161187 0.618247 0.030 Uiso 1 1 calc R U
C11 C 0.52403(4) 0.28354(12) 0.65242(8) 0.0188(2) Uani 1 1 d . .
C13 C 0.46095(4) 0.35643(15) 0.58888(9) 0.0261(3) Uani 1 1 d . .
H13 H 0.435023 0.335106 0.566645 0.031 Uiso 1 1 calc R U
C14 C 0.47430(4) 0.49420(14) 0.59033(8) 0.0233(2) Uani 1 1 d . .
H14 H 0.457048 0.565284 0.569964 0.028 Uiso 1 1 calc R U
C15 C 0.51201(3) 0.52714(12) 0.62089(8) 0.0190(2) Uani 1 1 d . .
H15 H 0.520677 0.620394 0.621227 0.023 Uiso 1 1 calc R U
C16 C 0.53786(3) 0.42224(11) 0.65175(7) 0.01497(19) Uani 1 1 d . .
C17 C 0.68510(3) 0.59411(11) 0.75256(7) 0.01375(18) Uani 1 1 d . .
H17A H 0.701034 0.653356 0.715172 0.016 Uiso 1 1 calc R U
H17B H 0.703599 0.531249 0.783647 0.016 Uiso 1 1 calc R U
C18 C 0.66300(3) 0.68194(11) 0.81429(7) 0.01208(18) Uani 1 1 d . .
C19 C 0.68286(3) 0.73173(11) 0.88818(7) 0.01456(19) Uani 1 1 d . .
H19 H 0.710407 0.712702 0.898535 0.017 Uiso 1 1 calc R U
C20 C 0.66174(3) 0.80776(11) 0.94451(7) 0.01477(19) Uani 1 1 d . .
H20 H 0.674643 0.844471 0.993855 0.018 Uiso 1 1 calc R U
C21 C 0.62040(3) 0.83135(11) 0.92865(7) 0.01292(18) Uani 1 1 d . .
C22 C 0.59630(3) 0.90218(12) 0.98710(7) 0.0162(2) Uani 1 1 d . .
H22 H 0.607925 0.937053 1.038289 0.019 Uiso 1 1 calc R U
C23 C 0.55619(3) 0.92043(12) 0.96982(7) 0.0181(2) Uani 1 1 d . .
H23 H 0.540235 0.968663 1.008905 0.022 Uiso 1 1 calc R U
C24 C 0.53857(3) 0.86785(12) 0.89425(8) 0.0172(2) Uani 1 1 d . .
H24 H 0.510736 0.880081 0.883376 0.021 Uiso 1 1 calc R U
C25 C 0.56114(3) 0.79920(11) 0.83619(7) 0.01482(19) Uani 1 1 d . .
H25 H 0.548946 0.764564 0.785513 0.018 Uiso 1 1 calc R U
C26 C 0.60260(3) 0.78031(10) 0.85217(6) 0.01178(18) Uani 1 1 d . .

loop_
_atom_site_aniso_label
_atom_site_aniso_U_11
_atom_site_aniso_U_22
_atom_site_aniso_U_33
_atom_site_aniso_U_23
_atom_site_aniso_U_13
_atom_site_aniso_U_12
Cu1 0.01096(6) 0.00946(6) 0.01104(6) 0.00059(4) 0.00063(4) 0.00189(4)
C1 0.0176(5) 0.0121(4) 0.0137(4) -0.0015(4) 0.0043(4) 0.0030(4)
N1 0.0135(4) 0.0102(4) 0.0108(4) -0.0007(3) 0.0019(3) 0.0016(3)
F1 0.0191(3) 0.0241(3) 0.0170(3) 0.0054(3) -0.0005(3) 0.0049(3)
P1 0.01131(11) 0.01021(11) 0.01312(12) -0.00128(9) 0.00095(9) -0.00038(9)
Cl1 0.01389(11) 0.01347(11) 0.02017(12) 0.00490(9) 0.00104(9) 0.00337(8)
F4 0.0260(4) 0.0170(3) 0.0255(4) -0.0073(3) -0.0015(3) -0.0065(3)
C4 0.0244(6) 0.0209(5) 0.0143(5) -0.0025(4) 0.0065(4) -0.0052(4)
N4 0.0117(4) 0.0103(4) 0.0123(4) -0.0006(3) 0.0011(3) 0.0010(3)
F3 0.0190(3) 0.0294(4) 0.0229(3) -0.0004(3) 0.0104(3) 0.0003(3)
C3 0.0185(5) 0.0178(5) 0.0159(5) -0.0037(4) 0.0042(4) -0.0006(4)
N3 0.0149(4) 0.0107(4) 0.0144(4) -0.0015(3) 0.0028(3) -0.0004(3)
F2 0.0286(4) 0.0182(3) 0.0326(4) -0.0123(3) 0.0004(3) -0.0062(3)
C2 0.0157(5) 0.0120(4) 0.0119(4) -0.0027(3) 0.0009(3) -0.0011(4)
N2 0.0149(4) 0.0115(4) 0.0112(4) -0.0015(3) 0.0003(3) -0.0008(3)
F6 0.0171(3) 0.0230(4) 0.0347(4) 0.0097(3) -0.0029(3) 0.0042(3)
C6 0.0215(5) 0.0138(5) 0.0119(4) -0.0005(4) -0.0006(4) -0.0009(4)
F5 0.0176(3) 0.0254(4) 0.0166(3) 0.0038(3) 0.0052(2) -0.0001(3)
C5 0.0288(6) 0.0169(5) 0.0124(5) 0.0007(4) 0.0025(4) -0.0035(4)
C9 0.0238(5) 0.0109(5) 0.0246(5) 0.0007(4) 0.0095(4) 0.0009(4)
C8 0.0173(5) 0.0111(4) 0.0144(5) -0.0005(3) 0.0062(4) 0.0010(4)
C7 0.0177(5) 0.0109(4) 0.0140(4) 0.0023(3) 0.0028(4) 0.0022(4)
C10 0.0274(6) 0.0109(5) 0.0305(6) -0.0029(4) 0.0107(5) -0.0042(4)
C12 0.0237(6) 0.0210(6) 0.0314(6) -0.0095(5) 0.0066(5) -0.0103(5)
C11 0.0202(5) 0.0152(5) 0.0214(5) -0.0061(4) 0.0075(4) -0.0054(4)
C13 0.0183(5) 0.0312(7) 0.0289(6) -0.0112(5) 0.0019(5) -0.0091(5)
C14 0.0179(5) 0.0256(6) 0.0262(6) -0.0066(5) -0.0021(4) -0.0015(4)
C15 0.0169(5) 0.0167(5) 0.0231(5) -0.0033(4) -0.0010(4) -0.0021(4)
C16 0.0158(5) 0.0140(5) 0.0154(5) -0.0040(4) 0.0045(4) -0.0025(4)
C17 0.0113(4) 0.0155(5) 0.0145(4) -0.0019(4) 0.0002(3) 0.0025(3)
C18 0.0125(4) 0.0115(4) 0.0123(4) 0.0008(3) 0.0007(3) 0.0010(3)
C19 0.0134(4) 0.0161(5) 0.0140(4) 0.0005(4) -0.0018(4) 0.0010(4)
C20 0.0169(5) 0.0151(5) 0.0121(4) -0.0003(4) -0.0018(4) -0.0005(4)
C21 0.0157(5) 0.0114(4) 0.0117(4) -0.0003(3) 0.0017(4) -0.0002(3)
C22 0.0205(5) 0.0151(5) 0.0131(4) -0.0028(4) 0.0026(4) 0.0002(4)
C23 0.0194(5) 0.0162(5) 0.0189(5) -0.0041(4) 0.0062(4) 0.0017(4)
C24 0.0136(5) 0.0163(5) 0.0219(5) -0.0032(4) 0.0036(4) 0.0011(4)
C25 0.0133(4) 0.0143(5) 0.0168(5) -0.0029(4) 0.0013(4) 0.0003(4)
C26 0.0129(4) 0.0097(4) 0.0129(4) -0.0007(3) 0.0018(3) 0.0001(3)

loop_
_atom_type_symbol
_atom_type_description
_atom_type_scat_dispersion_real
_atom_type_scat_dispersion_imag
_atom_type_scat_source
C C 0.0033 0.0016 'International Tables Vol C Tables 4.2.6.8 and 6.1.1.4'
H H 0.0000 0.0000 'International Tables Vol C Tables 4.2.6.8 and 6.1.1.4'
N N 0.0061 0.0033 'International Tables Vol C Tables 4.2.6.8 and 6.1.1.4'
F F 0.0171 0.0103 'International Tables Vol C Tables 4.2.6.8 and 6.1.1.4'
P P 0.1023 0.0942 'International Tables Vol C Tables 4.2.6.8 and 6.1.1.4'
Cl Cl 0.1484 0.1585 'International Tables Vol C Tables 4.2.6.8 and 6.1.1.4'
Cu Cu 0.3201 1.2651 'International Tables Vol C Tables 4.2.6.8 and 6.1.1.4'

loop_
_geom_angle_atom_site_label_1
_geom_angle_atom_site_label_2
_geom_angle_atom_site_label_3
_geom_angle
N1 Cu1 N2 81.02(4)
N1 Cu1 N4 79.03(3)
N2 Cu1 N4 132.69(4)
N1 Cu1 Cl1 171.07(3)
N2 Cu1 Cl1 94.03(3)
N4 Cu1 Cl1 99.31(3)
N1 Cu1 N3 79.61(3)
N2 Cu1 N3 114.50(3)
N4 Cu1 N3 103.41(3)
Cl1 Cu1 N3 109.27(3)
N1 C1 C2 108.99(8)
N1 C1 H1A 109.9
C2 C1 H1A 109.9
N1 C1 H1AB 109.9
C2 C1 H1AB 109.9
H1A C1 H1AB 108.3
C7 N1 C17 111.27(8)
C7 N1 C1 110.34(8)
C17 N1 C1 110.83(8)
C7 N1 Cu1 109.57(6)
C17 N1 Cu1 104.57(6)
C1 N1 Cu1 110.12(6)
F2 P1 F6 90.15(5)
F2 P1 F5 90.28(4)
F6 P1 F5 90.55(4)
F2 P1 F4 179.80(5)
F6 P1 F4 89.88(4)
F5 P1 F4 89.91(4)
F2 P1 F1 90.20(4)
F6 P1 F1 179.50(5)
F5 P1 F1 89.80(4)
F4 P1 F1 89.76(4)
F2 P1 F3 90.22(4)
F6 P1 F3 90.11(4)
F5 P1 F3 179.17(4)
F4 P1 F3 89.59(4)
F1 P1 F3 89.54(4)
C5 C4 C3 118.77(11)
C5 C4 H4 120.6
C3 C4 H4 120.6
C18 N4 C26 118.73(9)
C18 N4 Cu1 109.36(7)
C26 N4 Cu1 131.20(7)
C2 C3 C4 118.90(11)
C2 C3 H3 120.5
C4 C3 H3 120.5
C8 N3 C16 118.10(10)
C8 N3 Cu1 109.63(7)
C16 N3 Cu1 131.60(7)
N2 C2 C3 122.41(10)
N2 C2 C1 114.48(9)
C3 C2 C1 123.10(10)
C6 N2 C2 118.44(10)
C6 N2 Cu1 126.09(8)
C2 N2 Cu1 113.92(7)
N2 C6 C5 122.47(11)
N2 C6 H6 118.8
C5 C6 H6 118.8
C6 C5 C4 118.99(11)
C6 C5 H5 120.5
C4 C5 H5 120.5
C10 C9 C8 118.64(11)
C10 C9 H9 120.7
C8 C9 H9 120.7
N3 C8 C9 123.88(11)
N3 C8 C7 116.36(9)
C9 C8 C7 119.71(10)
N1 C7 C8 110.52(8)
N1 C7 H7A 109.5
C8 C7 H7A 109.5
N1 C7 H7AB 109.5
C8 C7 H7AB 109.5
H7A C7 H7AB 108.1
C9 C10 C11 119.85(11)
C9 C10 H10 120.1
C11 C10 H10 120.1
C13 C12 C11 120.71(12)
C13 C12 H12 119.6
C11 C12 H12 119.6
C10 C11 C12 122.73(11)
C10 C11 C16 118.26(11)
C12 C11 C16 119.01(12)
C12 C13 C14 120.19(12)
C12 C13 H13 119.9
C14 C13 H13 119.9
C15 C14 C13 120.87(12)
C15 C14 H14 119.6
C13 C14 H14 119.6
C14 C15 C16 120.03(11)
C14 C15 H15 120.0
C16 C15 H15 120.0
N3 C16 C15 119.64(10)
N3 C16 C11 121.21(10)
C15 C16 C11 119.15(10)
N1 C17 C18 109.15(8)
N1 C17 H17A 109.8
C18 C17 H17A 109.8
N1 C17 H17B 109.8
C18 C17 H17B 109.8
H17A C17 H17B 108.3
N4 C18 C19 123.55(10)
N4 C18 C17 116.42(9)
C19 C18 C17 120.03(9)
C20 C19 C18 118.82(10)
C20 C19 H19 120.6
C18 C19 H19 120.6
C19 C20 C21 119.40(10)
C19 C20 H20 120.3
C21 C20 H20 120.3
C20 C21 C22 122.12(10)
C20 C21 C26 118.60(9)
C22 C21 C26 119.26(10)
C23 C22 C21 120.14(10)
C23 C22 H22 119.9
C21 C22 H22 119.9
C22 C23 C24 120.34(10)
C22 C23 H23 119.8
C24 C23 H23 119.8
C25 C24 C23 120.91(10)
C25 C24 H24 119.5
C23 C24 H24 119.5
C24 C25 C26 119.80(10)
C24 C25 H25 120.1
C26 C25 H25 120.1
N4 C26 C25 119.63(9)
N4 C26 C21 120.77(9)
C25 C26 C21 119.54(9)

loop_
_geom_bond_atom_site_label_1
_geom_bond_atom_site_label_2
_geom_bond_distance
Cu1 N1 2.0251(9)
Cu1 N2 2.0733(9)
Cu1 N4 2.1115(9)
Cu1 Cl1 2.2264(3)
Cu1 N3 2.2512(9)
C1 N1 1.4842(13)
C1 C2 1.5021(15)
C1 H1A 0.9900
C1 H1AB 0.9900
N1 C7 1.4823(13)
N1 C17 1.4830(13)
F1 P1 1.6082(7)
P1 F2 1.5948(8)
P1 F6 1.6020(8)
P1 F5 1.6032(7)
P1 F4 1.6059(7)
P1 F3 1.6113(7)
C4 C5 1.3899(18)
C4 C3 1.3923(17)
C4 H4 0.9500
N4 C18 1.3265(13)
N4 C26 1.3784(13)
C3 C2 1.3880(15)
C3 H3 0.9500
N3 C8 1.3261(14)
N3 C16 1.3813(14)
C2 N2 1.3484(14)
N2 C6 1.3448(14)
C6 C5 1.3879(16)
C6 H6 0.9500
C5 H5 0.9500
C9 C10 1.3647(18)
C9 C8 1.4129(15)
C9 H9 0.9500
C8 C7 1.5083(16)
C7 H7A 0.9900
C7 H7AB 0.9900
C10 C11 1.4112(18)
C10 H10 0.9500
C12 C13 1.362(2)
C12 C11 1.4204(17)
C12 H12 0.9500
C11 C16 1.4230(15)
C13 C14 1.4093(18)
C13 H13 0.9500
C14 C15 1.3767(16)
C14 H14 0.9500
C15 C16 1.4138(16)
C15 H15 0.9500
C17 C18 1.5036(14)
C17 H17A 0.9900
C17 H17B 0.9900
C18 C19 1.4126(14)
C19 C20 1.3668(15)
C19 H19 0.9500
C20 C21 1.4180(15)
C20 H20 0.9500
C21 C22 1.4191(15)
C21 C26 1.4214(14)
C22 C23 1.3738(16)
C22 H22 0.9500
C23 C24 1.4124(16)
C23 H23 0.9500
C24 C25 1.3753(15)
C24 H24 0.9500
C25 C26 1.4153(14)
C25 H25 0.9500

loop_
_geom_torsion_atom_site_label_1
_geom_torsion_atom_site_label_2
_geom_torsion_atom_site_label_3
_geom_torsion_atom_site_label_4
_geom_torsion
C2 C1 N1 C7 156.96(9)
C2 C1 N1 C17 -79.34(10)
C2 C1 N1 Cu1 35.88(10)
C5 C4 C3 C2 0.37(17)
C4 C3 C2 N2 -1.10(16)
C4 C3 C2 C1 177.41(10)
N1 C1 C2 N2 -33.94(12)
N1 C1 C2 C3 147.44(10)
C3 C2 N2 C6 0.85(15)
C1 C2 N2 C6 -177.79(9)
C3 C2 N2 Cu1 -165.86(8)
C1 C2 N2 Cu1 15.51(11)
C2 N2 C6 C5 0.14(16)
Cu1 N2 C6 C5 165.06(8)
N2 C6 C5 C4 -0.83(17)
C3 C4 C5 C6 0.55(17)
C16 N3 C8 C9 2.12(16)
Cu1 N3 C8 C9 -169.63(9)
C16 N3 C8 C7 -175.44(9)
Cu1 N3 C8 C7 12.81(11)
C10 C9 C8 N3 -0.05(18)
C10 C9 C8 C7 177.44(10)
C17 N1 C7 C8 156.67(8)
C1 N1 C7 C8 -79.88(10)
Cu1 N1 C7 C8 41.53(9)
N3 C8 C7 N1 -36.20(12)
C9 C8 C7 N1 146.12(10)
C8 C9 C10 C11 -1.21(18)
C9 C10 C11 C12 -179.64(12)
C9 C10 C11 C16 0.37(17)
C13 C12 C11 C10 178.59(12)
C13 C12 C11 C16 -1.42(18)
C11 C12 C13 C14 -0.3(2)
C12 C13 C14 C15 1.2(2)
C13 C14 C15 C16 -0.32(19)
C8 N3 C16 C15 176.60(10)
Cu1 N3 C16 C15 -13.81(15)
C8 N3 C16 C11 -2.95(15)
Cu1 N3 C16 C11 166.64(8)
C14 C15 C16 N3 179.08(11)
C14 C15 C16 C11 -1.35(17)
C10 C11 C16 N3 1.75(16)
C12 C11 C16 N3 -178.24(10)
C10 C11 C16 C15 -177.81(11)
C12 C11 C16 C15 2.20(16)
C7 N1 C17 C18 -73.56(10)
C1 N1 C17 C18 163.27(8)
Cu1 N1 C17 C18 44.63(9)
C26 N4 C18 C19 -3.60(16)
Cu1 N4 C18 C19 167.84(9)
C26 N4 C18 C17 176.02(9)
Cu1 N4 C18 C17 -12.54(11)
N1 C17 C18 N4 -21.31(13)
N1 C17 C18 C19 158.32(9)
N4 C18 C19 C20 1.62(17)
C17 C18 C19 C20 -177.99(10)
C18 C19 C20 C21 1.75(16)
C19 C20 C21 C22 176.09(11)
C19 C20 C21 C26 -2.95(16)
C20 C21 C22 C23 -178.77(11)
C26 C21 C22 C23 0.27(16)
C21 C22 C23 C24 0.58(18)
C22 C23 C24 C25 -0.83(18)
C23 C24 C25 C26 0.19(17)
C18 N4 C26 C25 -174.96(10)
Cu1 N4 C26 C25 15.80(15)
C18 N4 C26 C21 2.22(15)
Cu1 N4 C26 C21 -167.02(8)
C24 C25 C26 N4 177.88(10)
C24 C25 C26 C21 0.67(16)
C20 C21 C26 N4 0.99(15)
C22 C21 C26 N4 -178.08(10)
C20 C21 C26 C25 178.18(10)
C22 C21 C26 C25 -0.90(15)
